data_4026148
loop_
_publ_author_name
'Ying Cheng'
'Jiang-Hua Peng'
'Yong-Jia Li'
'Xun-Yu Shi'
'Ming-Sheng Tang'
'Tian-Yu Tan'

_publ_section_title
;
 N-Heterocyclic Carbene Catalyzed Reaction of Phthalaldehydes:
 Controllable Stereoselective Synthesis of Polyhydroxylated Spiro- and
 Fused Indenones Dictated by the Structure of NHC Catalysts
;
_journal_name_full 'Journal of Organic Chemistry'
_journal_page_first 1844
_journal_page_last 1851
_journal_paper_doi 10.1021/jo102582a
_journal_volume 76
_journal_year 2011
_chemical_formula_moiety 'C21 H18 Br2 O5'
_chemical_formula_sum 'C21 H18 Br2 O5'
_chemical_formula_weight 510.17
_chemical_name_systematic
; 
 ? 
;
_space_group_IT_number 15
_symmetry_cell_setting monoclinic
_symmetry_space_group_name_Hall '-C 2yc'
_symmetry_space_group_name_H-M 'C 1 2/c 1'
_atom_sites_solution_hydrogens geom
_atom_sites_solution_primary direct
_atom_sites_solution_secondary difmap
_audit_creation_method SHELXL-97
_cell_angle_alpha 90.00
_cell_angle_beta 112.804(3)
_cell_angle_gamma 90.00
_cell_formula_units_Z 8
_cell_length_a 21.998(2)
_cell_length_b 7.5957(8)
_cell_length_c 25.811(3)
_cell_measurement_reflns_used 7106
_cell_measurement_temperature 113(2)
_cell_measurement_theta_max 27.90
_cell_measurement_theta_min 1.70
_cell_volume 3975.7(7)
_computing_cell_refinement 'CrystalClear-SM Expert 2.0 r2'
_computing_data_collection 'CrystalClear-SM Expert 2.0 r2 (Rigaku, 2009)'
_computing_data_reduction 'CrystalClear-SM Expert 2.0 r2'
_computing_molecular_graphics 'CrystalStructure 4.0'
_computing_publication_material 'CrystalStructure 4.0 (Rigaku, 2009)'
_computing_structure_refinement 'SHELXL-97 (Sheldrick, 1997)'
_computing_structure_solution 'SHELXS-97 (Sheldrick, 1990)'
_diffrn_ambient_temperature 113(2)
_diffrn_detector_area_resol_mean 14.68
_diffrn_measured_fraction_theta_full 0.999
_diffrn_measured_fraction_theta_max 0.999
_diffrn_measurement_device_type 'Rigaku Saturn724 CCD camera'
_diffrn_measurement_method '\w and \f scans'
_diffrn_radiation_monochromator graphite
_diffrn_radiation_source 'fine-focus sealed tube'
_diffrn_radiation_type MoK\a
_diffrn_radiation_wavelength 0.71075
_diffrn_reflns_av_R_equivalents 0.0366
_diffrn_reflns_av_sigmaI/netI 0.0406
_diffrn_reflns_limit_h_max 28
_diffrn_reflns_limit_h_min -20
_diffrn_reflns_limit_k_max 9
_diffrn_reflns_limit_k_min -9
_diffrn_reflns_limit_l_max 32
_diffrn_reflns_limit_l_min -33
_diffrn_reflns_number 17807
_diffrn_reflns_theta_full 27.88
_diffrn_reflns_theta_max 27.88
_diffrn_reflns_theta_min 1.71
_diffrn_standards_decay_% 0
_diffrn_standards_interval_count 0
_diffrn_standards_interval_time 0
_diffrn_standards_number 0
_exptl_absorpt_coefficient_mu 4.108
_exptl_absorpt_correction_T_max 0.8529
_exptl_absorpt_correction_T_min 0.4147
_exptl_absorpt_correction_type multi-scan
_exptl_absorpt_process_details CrystalClear
_exptl_crystal_colour colorless
_exptl_crystal_density_diffrn 1.705
_exptl_crystal_description platelet
_exptl_crystal_F_000 2032
_exptl_crystal_size_max 0.26
_exptl_crystal_size_mid 0.22
_exptl_crystal_size_min 0.04
_refine_diff_density_max 0.571
_refine_diff_density_min -0.621
_refine_diff_density_rms 0.069
_refine_ls_extinction_method none
_refine_ls_goodness_of_fit_ref 0.971
_refine_ls_hydrogen_treatment mixed
_refine_ls_matrix_type full
_refine_ls_number_parameters 264
_refine_ls_number_reflns 4732
_refine_ls_number_restraints 0
_refine_ls_restrained_S_all 0.971
_refine_ls_R_factor_all 0.0328
_refine_ls_R_factor_gt 0.0240
_refine_ls_shift/su_max 0.003
_refine_ls_shift/su_mean 0.000
_refine_ls_structure_factor_coef Fsqd
_refine_ls_weighting_details 'calc w=1/[\s^2^(Fo^2^)+(0.0293P)^2^+0.0000P] where P=(Fo^2^+2Fc^2^)/3'
_refine_ls_weighting_scheme calc
_refine_ls_wR_factor_gt 0.0566
_refine_ls_wR_factor_ref 0.0588
_reflns_number_gt 3663
_reflns_number_total 4732
_reflns_threshold_expression >2sigma(I)
_cod_data_source_file jo102582a_si_006.cif
_cod_data_source_block shelxl
_cod_original_cell_volume 3975.7(8)
_cod_database_code 4026148

loop_
_symmetry_equiv_pos_as_xyz
'x, y, z'
'-x, y, -z+1/2'
'x+1/2, y+1/2, z'
'-x+1/2, y+1/2, -z+1/2'
'-x, -y, -z'
'x, -y, z-1/2'
'-x+1/2, -y+1/2, -z'
'x+1/2, -y+1/2, z-1/2'

loop_
_atom_site_label
_atom_site_type_symbol
_atom_site_fract_x
_atom_site_fract_y
_atom_site_fract_z
_atom_site_U_iso_or_equiv
_atom_site_adp_type
_atom_site_occupancy
_atom_site_symmetry_multiplicity
_atom_site_calc_flag
_atom_site_refinement_flags
Br1 Br 0.444351(12) 0.42517(3) 0.155299(9) 0.03128(7) Uani 1 1 d .
Br2 Br 0.587709(10) 1.15382(3) 0.478990(8) 0.02699(7) Uani 1 1 d .
C1 C 0.37282(8) 1.0403(2) 0.27164(7) 0.0142(4) Uani 1 1 d .
C2 C 0.39408(8) 0.9073(2) 0.24026(7) 0.0134(4) Uani 1 1 d .
C3 C 0.42409(9) 0.9343(2) 0.20234(7) 0.0160(4) Uani 1 1 d .
H3 H 0.4337 1.0499 0.1937 0.019 Uiso 1 1 calc R
C4 C 0.43950(9) 0.7888(2) 0.17760(7) 0.0171(4) Uani 1 1 d .
H4 H 0.4601 0.8027 0.1516 0.021 Uiso 1 1 calc R
C5 C 0.42446(9) 0.6223(3) 0.19124(7) 0.0181(4) Uani 1 1 d .
C6 C 0.39444(9) 0.5919(2) 0.22902(7) 0.0155(4) Uani 1 1 d .
H6 H 0.3849 0.4761 0.2377 0.019 Uiso 1 1 calc R
C7 C 0.37913(8) 0.7394(2) 0.25342(7) 0.0124(4) Uani 1 1 d .
C8 C 0.34328(8) 0.7462(2) 0.29311(7) 0.0124(4) Uani 1 1 d .
C9 C 0.35690(8) 0.9387(2) 0.31642(7) 0.0125(4) Uani 1 1 d .
C10 C 0.41948(8) 0.9127(2) 0.36840(7) 0.0130(4) Uani 1 1 d .
C11 C 0.46492(9) 1.0423(2) 0.39690(7) 0.0151(4) Uani 1 1 d .
H11 H 0.4577 1.1629 0.3866 0.018 Uiso 1 1 calc R
C12 C 0.52127(9) 0.9863(3) 0.44116(7) 0.0179(4) Uani 1 1 d .
C13 C 0.53198(9) 0.8114(3) 0.45777(7) 0.0186(4) Uani 1 1 d .
H13 H 0.5707 0.7787 0.4889 0.022 Uiso 1 1 calc R
C14 C 0.48603(8) 0.6844(3) 0.42892(7) 0.0160(4) Uani 1 1 d .
H14 H 0.4928 0.5643 0.4400 0.019 Uiso 1 1 calc R
C15 C 0.42963(8) 0.7363(2) 0.38337(7) 0.0127(4) Uani 1 1 d .
C16 C 0.37364(8) 0.6250(2) 0.34491(7) 0.0133(4) Uani 1 1 d .
H16 H 0.3888 0.5095 0.3356 0.016 Uiso 1 1 calc R
C17 C 0.33311(9) 0.4902(2) 0.40884(7) 0.0168(4) Uani 1 1 d .
C18 C 0.27407(9) 0.4741(3) 0.42521(7) 0.0189(4) Uani 1 1 d .
C19 C 0.22677(10) 0.6305(3) 0.40516(9) 0.0293(5) Uani 1 1 d .
H19A H 0.2506 0.7398 0.4206 0.044 Uiso 1 1 calc R
H19B H 0.1906 0.6160 0.4180 0.044 Uiso 1 1 calc R
H19C H 0.2089 0.6359 0.3640 0.044 Uiso 1 1 calc R
C20 C 0.23935(10) 0.3030(3) 0.39808(8) 0.0239(4) Uani 1 1 d .
H20A H 0.2244 0.3120 0.3571 0.036 Uiso 1 1 calc R
H20B H 0.2013 0.2833 0.4082 0.036 Uiso 1 1 calc R
H20C H 0.2702 0.2042 0.4116 0.036 Uiso 1 1 calc R
C21 C 0.29869(10) 0.4571(3) 0.48940(8) 0.0283(5) Uani 1 1 d .
H21A H 0.3284 0.3558 0.5019 0.043 Uiso 1 1 calc R
H21B H 0.2610 0.4401 0.5002 0.043 Uiso 1 1 calc R
H21C H 0.3224 0.5645 0.5071 0.043 Uiso 1 1 calc R
O1 O 0.36702(6) 1.19805(17) 0.26407(5) 0.0200(3) Uani 1 1 d .
O2 O 0.27532(6) 0.71682(17) 0.26136(5) 0.0161(3) Uani 1 1 d .
H2 H 0.2559(9) 0.750(3) 0.2808(8) 0.017(5) Uiso 1 1 d .
O3 O 0.30589(6) 1.01101(19) 0.32954(5) 0.0172(3) Uani 1 1 d .
H3A H 0.2841(11) 1.066(3) 0.3070(9) 0.022(7) Uiso 1 1 d .
O4 O 0.32214(6) 0.60587(16) 0.36646(5) 0.0154(3) Uani 1 1 d .
O5 O 0.38326(7) 0.40608(18) 0.42885(6) 0.0262(3) Uani 1 1 d .

loop_
_atom_site_aniso_label
_atom_site_aniso_U_11
_atom_site_aniso_U_22
_atom_site_aniso_U_33
_atom_site_aniso_U_23
_atom_site_aniso_U_13
_atom_site_aniso_U_12
Br1 0.05303(15) 0.01856(12) 0.03838(13) -0.00741(9) 0.03540(12) -0.00526(10)
Br2 0.02105(10) 0.03998(15) 0.01987(10) -0.01011(9) 0.00787(8) -0.01391(9)
C1 0.0098(8) 0.0159(10) 0.0145(8) 0.0013(7) 0.0022(7) -0.0012(7)
C2 0.0111(8) 0.0152(10) 0.0119(8) 0.0012(7) 0.0022(7) -0.0008(7)
C3 0.0158(9) 0.0160(10) 0.0149(9) 0.0050(7) 0.0046(7) -0.0001(7)
C4 0.0162(9) 0.0232(11) 0.0137(8) 0.0021(7) 0.0077(7) -0.0025(8)
C5 0.0198(9) 0.0189(10) 0.0170(9) -0.0029(8) 0.0087(8) 0.0010(8)
C6 0.0194(9) 0.0128(10) 0.0151(8) 0.0018(7) 0.0075(8) -0.0020(7)
C7 0.0111(8) 0.0154(10) 0.0093(8) 0.0012(7) 0.0022(7) -0.0016(7)
C8 0.0108(8) 0.0139(10) 0.0115(8) 0.0009(7) 0.0033(7) -0.0024(7)
C9 0.0115(8) 0.0135(10) 0.0128(8) 0.0004(7) 0.0051(7) 0.0017(7)
C10 0.0125(8) 0.0180(10) 0.0097(8) -0.0003(7) 0.0056(7) 0.0017(7)
C11 0.0189(9) 0.0136(10) 0.0159(9) -0.0022(7) 0.0101(8) -0.0016(7)
C12 0.0143(9) 0.0277(11) 0.0135(8) -0.0053(8) 0.0074(7) -0.0052(8)
C13 0.0145(9) 0.0311(12) 0.0103(8) 0.0028(8) 0.0048(7) 0.0017(8)
C14 0.0163(9) 0.0197(10) 0.0138(8) 0.0044(7) 0.0079(7) 0.0051(7)
C15 0.0138(8) 0.0155(10) 0.0113(8) 0.0012(7) 0.0076(7) 0.0016(7)
C16 0.0159(9) 0.0132(9) 0.0145(8) 0.0024(7) 0.0101(7) 0.0013(7)
C17 0.0204(10) 0.0173(10) 0.0138(9) 0.0023(7) 0.0079(8) -0.0037(8)
C18 0.0207(10) 0.0215(11) 0.0175(9) 0.0017(8) 0.0106(8) -0.0021(8)
C19 0.0307(11) 0.0295(13) 0.0373(12) 0.0063(10) 0.0235(10) 0.0065(10)
C20 0.0239(10) 0.0273(12) 0.0204(9) 0.0013(8) 0.0085(8) -0.0063(9)
C21 0.0296(12) 0.0416(14) 0.0173(10) -0.0020(9) 0.0131(9) -0.0139(10)
O1 0.0249(7) 0.0124(7) 0.0249(7) 0.0057(6) 0.0120(6) 0.0030(6)
O2 0.0117(6) 0.0225(8) 0.0136(6) -0.0012(5) 0.0041(5) -0.0027(5)
O3 0.0161(7) 0.0211(8) 0.0162(7) 0.0045(6) 0.0082(6) 0.0074(6)
O4 0.0160(6) 0.0184(7) 0.0151(6) 0.0042(5) 0.0097(5) 0.0000(5)
O5 0.0236(8) 0.0296(9) 0.0281(8) 0.0155(6) 0.0129(6) 0.0060(6)

loop_
_atom_type_symbol
_atom_type_description
_atom_type_scat_dispersion_real
_atom_type_scat_dispersion_imag
_atom_type_scat_source
C C 0.0033 0.0016 'International Tables Vol C Tables 4.2.6.8 and 6.1.1.4'
H H 0.0000 0.0000 'International Tables Vol C Tables 4.2.6.8 and 6.1.1.4'
O O 0.0106 0.0060 'International Tables Vol C Tables 4.2.6.8 and 6.1.1.4'
Br Br -0.2901 2.4595 'International Tables Vol C Tables 4.2.6.8 and 6.1.1.4'

loop_
_geom_angle_atom_site_label_1
_geom_angle_atom_site_label_2
_geom_angle_atom_site_label_3
_geom_angle
O1 C1 C2 128.48(16)
O1 C1 C9 125.17(16)
C2 C1 C9 106.33(14)
C7 C2 C3 121.88(16)
C7 C2 C1 109.73(15)
C3 C2 C1 128.39(17)
C4 C3 C2 118.34(16)
C4 C3 H3 120.8
C2 C3 H3 120.8
C3 C4 C5 119.11(16)
C3 C4 H4 120.4
C5 C4 H4 120.4
C4 C5 C6 123.62(17)
C4 C5 Br1 118.18(13)
C6 C5 Br1 118.20(14)
C7 C6 C5 116.59(16)
C7 C6 H6 121.7
C5 C6 H6 121.7
C6 C7 C2 120.46(15)
C6 C7 C8 127.94(16)
C2 C7 C8 111.53(15)
O2 C8 C7 108.20(13)
O2 C8 C16 114.30(14)
C7 C8 C16 113.59(14)
O2 C8 C9 111.81(14)
C7 C8 C9 102.70(13)
C16 C8 C9 105.66(13)
O3 C9 C10 111.96(13)
O3 C9 C1 114.90(14)
C10 C9 C1 109.68(14)
O3 C9 C8 113.99(14)
C10 C9 C8 101.02(13)
C1 C9 C8 104.17(13)
C15 C10 C11 122.00(16)
C15 C10 C9 111.40(15)
C11 C10 C9 126.48(16)
C12 C11 C10 116.60(17)
C12 C11 H11 121.7
C10 C11 H11 121.7
C11 C12 C13 122.57(17)
C11 C12 Br2 118.83(15)
C13 C12 Br2 118.57(14)
C14 C13 C12 119.93(17)
C14 C13 H13 120.0
C12 C13 H13 120.0
C13 C14 C15 118.75(17)
C13 C14 H14 120.6
C15 C14 H14 120.6
C10 C15 C14 120.13(17)
C10 C15 C16 110.85(15)
C14 C15 C16 129.03(17)
O4 C16 C15 111.34(13)
O4 C16 C8 104.57(13)
C15 C16 C8 101.79(14)
O4 C16 H16 112.8
C15 C16 H16 112.8
C8 C16 H16 112.8
O5 C17 O4 122.62(16)
O5 C17 C18 125.33(16)
O4 C17 C18 111.99(15)
C17 C18 C19 112.71(15)
C17 C18 C20 105.64(15)
C19 C18 C20 110.52(17)
C17 C18 C21 108.96(15)
C19 C18 C21 109.83(16)
C20 C18 C21 109.05(15)
C18 C19 H19A 109.5
C18 C19 H19B 109.5
H19A C19 H19B 109.5
C18 C19 H19C 109.5
H19A C19 H19C 109.5
H19B C19 H19C 109.5
C18 C20 H20A 109.5
C18 C20 H20B 109.5
H20A C20 H20B 109.5
C18 C20 H20C 109.5
H20A C20 H20C 109.5
H20B C20 H20C 109.5
C18 C21 H21A 109.5
C18 C21 H21B 109.5
H21A C21 H21B 109.5
C18 C21 H21C 109.5
H21A C21 H21C 109.5
H21B C21 H21C 109.5
C8 O2 H2 106.4(14)
C9 O3 H3A 112.0(17)
C17 O4 C16 117.07(13)

loop_
_geom_bond_atom_site_label_1
_geom_bond_atom_site_label_2
_geom_bond_distance
Br1 C5 1.8997(18)
Br2 C12 1.8981(19)
C1 O1 1.213(2)
C1 C2 1.479(2)
C1 C9 1.539(2)
C2 C7 1.392(2)
C2 C3 1.392(2)
C3 C4 1.383(2)
C3 H3 0.9500
C4 C5 1.387(3)
C4 H4 0.9500
C5 C6 1.393(2)
C6 C7 1.389(2)
C6 H6 0.9500
C7 C8 1.517(2)
C8 O2 1.417(2)
C8 C16 1.546(2)
C8 C9 1.565(2)
C9 O3 1.403(2)
C9 C10 1.517(2)
C10 C15 1.389(2)
C10 C11 1.393(2)
C11 C12 1.387(3)
C11 H11 0.9500
C12 C13 1.388(3)
C13 C14 1.387(3)
C13 H13 0.9500
C14 C15 1.395(2)
C14 H14 0.9500
C15 C16 1.507(2)
C16 O4 1.4500(19)
C16 H16 1.0000
C17 O5 1.204(2)
C17 O4 1.350(2)
C17 C18 1.518(2)
C18 C19 1.531(3)
C18 C20 1.533(3)
C18 C21 1.536(2)
C19 H19A 0.9800
C19 H19B 0.9800
C19 H19C 0.9800
C20 H20A 0.9800
C20 H20B 0.9800
C20 H20C 0.9800
C21 H21A 0.9800
C21 H21B 0.9800
C21 H21C 0.9800
O2 H2 0.815(19)
O3 H3A 0.72(2)

loop_
_geom_hbond_atom_site_label_D
_geom_hbond_atom_site_label_H
_geom_hbond_atom_site_label_A
_geom_hbond_distance_DH
_geom_hbond_distance_HA
_geom_hbond_distance_DA
_geom_hbond_angle_DHA
_geom_hbond_site_symmetry_A
O2 H2 O3 0.815(19) 2.374(19) 2.7613(19) 110.0(16) .
O2 H2 O1 0.815(19) 2.526(19) 2.9433(18) 113.1(16) 4_545
O3 H3A O2 0.72(2) 2.09(2) 2.8091(18) 176(2) 4

loop_
_geom_torsion_atom_site_label_1
_geom_torsion_atom_site_label_2
_geom_torsion_atom_site_label_3
_geom_torsion_atom_site_label_4
_geom_torsion
O1 C1 C2 C7 -165.92(18)
C9 C1 C2 C7 12.54(19)
O1 C1 C2 C3 13.5(3)
C9 C1 C2 C3 -168.02(17)
C7 C2 C3 C4 -0.3(3)
C1 C2 C3 C4 -179.72(17)
C2 C3 C4 C5 0.2(3)
C3 C4 C5 C6 -0.1(3)
C3 C4 C5 Br1 178.57(13)
C4 C5 C6 C7 0.3(3)
Br1 C5 C6 C7 -178.43(13)
C5 C6 C7 C2 -0.5(3)
C5 C6 C7 C8 176.34(16)
C3 C2 C7 C6 0.5(3)
C1 C2 C7 C6 179.98(15)
C3 C2 C7 C8 -176.78(15)
C1 C2 C7 C8 2.7(2)
C6 C7 C8 O2 -75.0(2)
C2 C7 C8 O2 102.08(17)
C6 C7 C8 C16 53.1(2)
C2 C7 C8 C16 -129.88(16)
C6 C7 C8 C9 166.69(17)
C2 C7 C8 C9 -16.28(18)
O1 C1 C9 O3 31.2(2)
C2 C1 C9 O3 -147.33(14)
O1 C1 C9 C10 -96.0(2)
C2 C1 C9 C10 85.52(16)
O1 C1 C9 C8 156.61(17)
C2 C1 C9 C8 -21.92(17)
O2 C8 C9 O3 32.80(19)
C7 C8 C9 O3 148.59(14)
C16 C8 C9 O3 -92.12(16)
O2 C8 C9 C10 153.04(13)
C7 C8 C9 C10 -91.17(14)
C16 C8 C9 C10 28.11(16)
O2 C8 C9 C1 -93.19(15)
C7 C8 C9 C1 22.59(16)
C16 C8 C9 C1 141.88(14)
O3 C9 C10 C15 105.55(17)
C1 C9 C10 C15 -125.67(15)
C8 C9 C10 C15 -16.12(17)
O3 C9 C10 C11 -78.5(2)
C1 C9 C10 C11 50.3(2)
C8 C9 C10 C11 159.86(16)
C15 C10 C11 C12 0.2(2)
C9 C10 C11 C12 -175.41(15)
C10 C11 C12 C13 -1.6(2)
C10 C11 C12 Br2 176.29(12)
C11 C12 C13 C14 1.5(3)
Br2 C12 C13 C14 -176.40(13)
C12 C13 C14 C15 0.1(2)
C11 C10 C15 C14 1.3(2)
C9 C10 C15 C14 177.54(14)
C11 C10 C15 C16 -178.79(15)
C9 C10 C15 C16 -2.60(19)
C13 C14 C15 C10 -1.5(2)
C13 C14 C15 C16 178.69(16)
C10 C15 C16 O4 -90.56(16)
C14 C15 C16 O4 89.3(2)
C10 C15 C16 C8 20.39(17)
C14 C15 C16 C8 -159.76(16)
O2 C8 C16 O4 -37.09(19)
C7 C8 C16 O4 -161.92(13)
C9 C8 C16 O4 86.28(15)
O2 C8 C16 C15 -153.09(14)
C7 C8 C16 C15 82.08(17)
C9 C8 C16 C15 -29.73(16)
O5 C17 C18 C19 163.84(19)
O4 C17 C18 C19 -19.2(2)
O5 C17 C18 C20 -75.4(2)
O4 C17 C18 C20 101.62(17)
O5 C17 C18 C21 41.7(3)
O4 C17 C18 C21 -141.34(17)
O5 C17 O4 C16 0.6(3)
C18 C17 O4 C16 -176.52(14)
C15 C16 O4 C17 -77.60(19)
C8 C16 O4 C17 173.24(14)
